data_2011901
loop_
_publ_author_name
'Jambor, Roman'
'C\'isa\<rov\'a, Ivana'
'R\<u\<zi\<cka, Ale\<s'
'Hole\<cek, Jaroslav'

_publ_section_title
;{2,6-Bis[(dimethylamino)methyl]phenyl-<i>N</i>^2^,<i>C</i>^1^,<i>N</i>^6^}diphenyltin(II)
 bromide monohydrate
;
_journal_issue 4
_journal_name_full 'Acta Crystallographica Section C'
_journal_page_first 373
_journal_page_last 374
_journal_paper_doi 10.1107/S0108270101000026
_journal_volume 57
_journal_year 2001
_chemical_formula_iupac '[Sn (C6 H5 )2 (C12 H19 N2 )]Br , H2 O'
_chemical_formula_moiety 'C24 H29 N2 Sn + , Br - , H2O'
_chemical_formula_sum 'C24 H31 Br N2 O Sn'
_chemical_formula_weight 562.11
_chemical_name_systematic
;
 [1,6-bis(dimethylamino)methyl]phenyl}diphenyltin bromine monohydrate
;
_space_group_IT_number 15
_symmetry_cell_setting monoclinic
_symmetry_space_group_name_Hall '-C 2yc'
_symmetry_space_group_name_H-M 'C 1 2/c 1'
_audit_creation_method SHELXL-97
_cell_angle_alpha 90.00
_cell_angle_beta 125.0660(12)
_cell_angle_gamma 90.00
_cell_formula_units_Z 4
_cell_length_a 13.8520(3)
_cell_length_b 20.0760(4)
_cell_length_c 10.4740(2)
_cell_measurement_reflns_used 15656
_cell_measurement_temperature 150(2)
_cell_measurement_theta_max 27.485
_cell_measurement_theta_min .998
_cell_volume 2384.05(9)
_computing_cell_refinement 'COLLECT and DENZO'
_computing_data_collection 'COLLECT (Hooft, 1998) and DENZO (Otwinowski & Minor, 1997)'
_computing_data_reduction 'COLLECT and DENZO'
_computing_molecular_graphics 'PLATON (Spek, 1999)'
_computing_publication_material 'SHELXL97 and PLATON'
_computing_structure_refinement 'SHELXL97 (Sheldrick, 1997)'
_computing_structure_solution 'SIR92 (Altomare et al., 1994)'
_diffrn_ambient_temperature 150(2)
_diffrn_detector_area_resol_mean 9.091
_diffrn_measured_fraction_theta_full .983
_diffrn_measured_fraction_theta_max .983
_diffrn_measurement_device_type 'Nonius KappaCCD area detector'
_diffrn_measurement_method '\f and \w scans to fill the Ewald sphere'
_diffrn_radiation_monochromator graphite
_diffrn_radiation_source 'fine-focus sealed tube'
_diffrn_radiation_type MoK\a
_diffrn_radiation_wavelength .71073
_diffrn_reflns_av_R_equivalents .0463
_diffrn_reflns_av_sigmaI/netI .0200
_diffrn_reflns_limit_h_max 17
_diffrn_reflns_limit_h_min -17
_diffrn_reflns_limit_k_max 26
_diffrn_reflns_limit_k_min -25
_diffrn_reflns_limit_l_max 13
_diffrn_reflns_limit_l_min -13
_diffrn_reflns_number 23135
_diffrn_reflns_theta_full 27.49
_diffrn_reflns_theta_max 27.49
_diffrn_reflns_theta_min 3.54
_diffrn_standards_number 0
_exptl_absorpt_coefficient_mu 2.765
_exptl_absorpt_correction_T_max .659
_exptl_absorpt_correction_T_min .521
_exptl_absorpt_correction_type empirical
_exptl_absorpt_process_details '(SORTAV; Blessing 1997)'
_exptl_crystal_colour colorless
_exptl_crystal_density_diffrn 1.566
_exptl_crystal_density_method 'not measured'
_exptl_crystal_description prism
_exptl_crystal_F_000 1128
_exptl_crystal_size_max .2
_exptl_crystal_size_mid .2
_exptl_crystal_size_min .1
_refine_diff_density_max .277
_refine_diff_density_min -.800
_refine_ls_extinction_method none
_refine_ls_goodness_of_fit_ref 1.114
_refine_ls_hydrogen_treatment mixed
_refine_ls_matrix_type full
_refine_ls_number_parameters 154
_refine_ls_number_reflns 2688
_refine_ls_number_restraints 0
_refine_ls_restrained_S_all 1.114
_refine_ls_R_factor_all .0211
_refine_ls_R_factor_gt .0202
_refine_ls_shift/su_max .001
_refine_ls_shift/su_mean .000
_refine_ls_structure_factor_coef Fsqd
_refine_ls_weighting_details 'calc w = 1/[\s^2^(Fo^2^)+(0.0239P)^2^+2.3842P] where P=(Fo^2^+2Fc^2^)/3'
_refine_ls_weighting_scheme calc
_refine_ls_wR_factor_ref .0503
_reflns_number_gt 2612
_reflns_number_total 2688
_reflns_threshold_expression I>2\s(I)
_cod_data_source_file sk1427.cif
_cod_data_source_block I
_cod_original_cell_volume 2384.05(8)
_cod_original_sg_symbol_H-M 'C 2/c'
_cod_database_code 2011901
_cod_database_fobs_code 2011901

loop_
_symmetry_equiv_pos_as_xyz
'x, y, z'
'-x, y, -z+1/2'
'x+1/2, y+1/2, z'
'-x+1/2, y+1/2, -z+1/2'
'-x, -y, -z'
'x, -y, z-1/2'
'-x+1/2, -y+1/2, -z'
'x+1/2, -y+1/2, z-1/2'

loop_
_atom_site_label
_atom_site_fract_x
_atom_site_fract_y
_atom_site_fract_z
_atom_site_U_iso_or_equiv
_atom_site_adp_type
_atom_site_calc_flag
_atom_site_refinement_flags
_atom_site_occupancy
_atom_site_disorder_assembly
_atom_site_disorder_group
_atom_site_type_symbol
Sn1 .0000 .366077(7) .7500 .01590(6) Uani d S 1 . . Sn
Br1 .2500 .2500 .5000 .04973(11) Uani d S 1 . . Br
N1 -.07421(12) .33686(7) .48226(16) .0212(3) Uani d . 1 . . N
C1 .0000 .26184(11) .7500 .0189(4) Uani d S 1 . . C
C2 -.01541(14) .22839(8) .6222(2) .0229(3) Uani d . 1 . . C
C3 -.01502(16) .15877(9) .6233(3) .0341(4) Uani d . 1 . . C
H3 -.0247 .1352 .5402 .037(7) Uiso calc R 1 . . H
C4 .0000 .12493(13) .7500 .0383(7) Uani d S 1 . . C
H4 .0000 .0786 .7500 .036(8) Uiso calc SR 1 . . H
C5 -.02655(16) .26894(9) .4920(2) .0265(4) Uani d . 1 . . C
H51 .0503 .2728 .5103 .031(6) Uiso calc R 1 . . H
H52 -.0785 .2460 .3935 .027(5) Uiso calc R 1 . . H
C6 -.20579(14) .33304(10) .3919(2) .0259(4) Uani d . 1 . . C
H61 -.2272 .3045 .4455 .031(6) Uiso calc R 1 . . H
H62 -.2374 .3153 .2900 .036(6) Uiso calc R 1 . . H
H63 -.2372 .3768 .3823 .036(6) Uiso calc R 1 . . H
C7 -.04388(18) .38221(12) .3978(2) .0345(4) Uani d . 1 . . C
H71 -.0741 .4259 .3922 .039(6) Uiso calc R 1 . . H
H72 -.0782 .3656 .2942 .044(7) Uiso calc R 1 . . H
H73 .0403 .3843 .4525 .036(6) Uiso calc R 1 . . H
C8 .14644(14) .42717(8) .80708(19) .0195(3) Uani d . 1 . . C
C9 .16362(16) .48699(9) .8871(2) .0257(4) Uani d . 1 . . C
H9 .1115 .4989 .9121 .039(6) Uiso calc R 1 . . H
C10 .25819(17) .52875(9) .9294(2) .0328(4) Uani d . 1 . . C
H10 .2692 .5681 .9832 .046(7) Uiso calc R 1 . . H
C11 .33563(16) .51152(10) .8913(2) .0347(5) Uani d . 1 . . C
H11 .3980 .5397 .9186 .043(7) Uiso calc R 1 . . H
C12 .32062(16) .45246(11) .8127(2) .0320(4) Uani d . 1 . . C
H12 .3729 .4411 .7875 .045(7) Uiso calc R 1 . . H
C13 .22657(15) .41005(9) .7713(2) .0240(3) Uani d . 1 . . C
H13 .2172 .3703 .7198 .035(6) Uiso calc R 1 . . H
O1 .0000 .15005(14) .2500 .0595(7) Uani d S 1 . . O
H1 .055(3) .1741(15) .306(4) .060(9) Uiso d . 1 . . H

loop_
_atom_site_aniso_label
_atom_site_aniso_U_11
_atom_site_aniso_U_22
_atom_site_aniso_U_33
_atom_site_aniso_U_12
_atom_site_aniso_U_13
_atom_site_aniso_U_23
Sn1 .01443(9) .01512(9) .01957(9) .000 .01059(7) .000
Br1 .02538(16) .0933(3) .03608(18) .01450(15) .02093(14) .01933(16)
N1 .0162(6) .0290(7) .0186(7) -.0008(5) .0102(6) .0000(5)
C1 .0146(10) .0159(10) .0259(12) .000 .0114(9) .000
C2 .0134(7) .0232(8) .0291(9) .0003(6) .0104(7) -.0061(7)
C3 .0194(8) .0248(9) .0494(12) -.0002(7) .0147(8) -.0134(8)
C4 .0218(13) .0173(12) .064(2) .000 .0178(14) .000
C5 .0211(8) .0355(10) .0249(9) .0014(7) .0144(7) -.0084(7)
C6 .0159(8) .0359(10) .0224(8) -.0009(7) .0089(7) -.0030(7)
C7 .0298(10) .0521(12) .0226(9) -.0063(9) .0156(8) .0058(8)
C8 .0157(7) .0199(7) .0205(7) -.0025(6) .0089(6) .0025(6)
C9 .0251(9) .0229(8) .0278(9) -.0015(7) .0145(7) -.0001(7)
C10 .0321(10) .0238(9) .0292(10) -.0082(7) .0098(8) .0004(7)
C11 .0210(9) .0373(10) .0305(10) -.0099(8) .0060(8) .0126(8)
C12 .0175(8) .0491(12) .0276(9) .0001(8) .0119(7) .0121(8)
C13 .0183(8) .0298(9) .0223(8) .0012(7) .0108(7) .0031(7)
O1 .081(2) .0370(13) .082(2) .000 .059(2) .000

loop_
_atom_type_symbol
_atom_type_description
_atom_type_scat_dispersion_real
_atom_type_scat_dispersion_imag
_atom_type_scat_source
C C .0033 .0016 'International Tables Vol C Tables 4.2.6.8 and 6.1.1.4'
H H .0000 .0000 'International Tables Vol C Tables 4.2.6.8 and 6.1.1.4'
N N .0061 .0033 'International Tables Vol C Tables 4.2.6.8 and 6.1.1.4'
Br Br -.2901 2.4595 'International Tables Vol C Tables 4.2.6.8 and 6.1.1.4'
Sn Sn -.6537 1.4246 'International Tables Vol C Tables 4.2.6.8 and 6.1.1.4'
O O .0106 .0060 'International Tables Vol C Tables 4.2.6.8 and 6.1.1.4'

loop_
_geom_angle_atom_site_label_1
_geom_angle_atom_site_label_2
_geom_angle_atom_site_label_3
_geom_angle_site_symmetry_1
_geom_angle_site_symmetry_3
_geom_angle
_geom_angle_publ_flag
C1 Sn1 C8 . . 124.95(4) yes
C1 Sn1 C8 . 2_556 124.95(4) yes
C8 Sn1 C8 . 2_556 110.09(9) yes
C1 Sn1 N1 . 2_556 76.09(3) yes
C8 Sn1 N1 . 2_556 96.36(5) yes
C8 Sn1 N1 2_556 2_556 99.48(5) yes
C1 Sn1 N1 . . 76.09(3) yes
C8 Sn1 N1 . . 99.48(5) yes
C8 Sn1 N1 2_556 . 96.36(5) yes
N1 Sn1 N1 2_556 . 152.18(7) yes
C7 N1 C5 . . 109.53(14) ?
C7 N1 C6 . . 108.21(14) ?
C5 N1 C6 . . 109.05(13) ?
C7 N1 Sn1 . . 117.38(11) ?
C5 N1 Sn1 . . 105.28(10) ?
C6 N1 Sn1 . . 107.16(10) ?
C2 C1 C2 . 2_556 122.7(2) ?
C2 C1 Sn1 . . 118.67(11) ?
C2 C1 Sn1 2_556 . 118.67(11) ?
C3 C2 C1 . . 118.34(18) ?
C3 C2 C5 . . 122.74(17) ?
C1 C2 C5 . . 118.87(15) ?
C4 C3 C2 . . 119.45(19) ?
C4 C3 H3 . . 120.3 ?
C2 C3 H3 . . 120.3 ?
C3 C4 C3 2_556 . 121.8(2) ?
C3 C4 H4 2_556 . 119.1 ?
C3 C4 H4 . . 119.1 ?
N1 C5 C2 . . 111.31(13) ?
N1 C5 H51 . . 109.4 ?
C2 C5 H51 . . 109.4 ?
N1 C5 H52 . . 109.4 ?
C2 C5 H52 . . 109.4 ?
H51 C5 H52 . . 108.0 ?
N1 C6 H61 . . 109.5 ?
N1 C6 H62 . . 109.5 ?
H61 C6 H62 . . 109.5 ?
N1 C6 H63 . . 109.5 ?
H61 C6 H63 . . 109.5 ?
H62 C6 H63 . . 109.5 ?
N1 C7 H71 . . 109.5 ?
N1 C7 H72 . . 109.5 ?
H71 C7 H72 . . 109.5 ?
N1 C7 H73 . . 109.5 ?
H71 C7 H73 . . 109.5 ?
H72 C7 H73 . . 109.5 ?
C13 C8 C9 . . 118.70(15) ?
C13 C8 Sn1 . . 123.58(12) ?
C9 C8 Sn1 . . 117.72(12) ?
C10 C9 C8 . . 120.63(17) ?
C10 C9 H9 . . 119.7 ?
C8 C9 H9 . . 119.7 ?
C11 C10 C9 . . 119.93(18) ?
C11 C10 H10 . . 120.0 ?
C9 C10 H10 . . 120.0 ?
C10 C11 C12 . . 120.45(17) ?
C10 C11 H11 . . 119.8 ?
C12 C11 H11 . . 119.8 ?
C11 C12 C13 . . 119.86(18) ?
C11 C12 H12 . . 120.1 ?
C13 C12 H12 . . 120.1 ?
C12 C13 C8 . . 120.42(17) ?
C12 C13 H13 . . 119.8 ?
C8 C13 H13 . . 119.8 ?

loop_
_geom_bond_atom_site_label_1
_geom_bond_atom_site_label_2
_geom_bond_site_symmetry_2
_geom_bond_distance
_geom_bond_publ_flag
Sn1 C1 . 2.093(2) yes
Sn1 C8 . 2.1408(15) yes
Sn1 C8 2_556 2.1408(15) ?
Sn1 N1 2_556 2.4397(14) ?
Sn1 N1 . 2.4398(14) yes
N1 C7 . 1.489(2) ?
N1 C5 . 1.493(2) ?
N1 C6 . 1.497(2) ?
C1 C2 . 1.400(2) ?
C1 C2 2_556 1.400(2) ?
C2 C3 . 1.398(3) ?
C2 C5 . 1.519(3) ?
C3 C4 . 1.396(3) ?
C3 H3 . .9300 ?
C4 C3 2_556 1.396(3) ?
C4 H4 . .9300 ?
C5 H51 . .9700 ?
C5 H52 . .9700 ?
C6 H61 . .9600 ?
C6 H62 . .9600 ?
C6 H63 . .9600 ?
C7 H71 . .9600 ?
C7 H72 . .9600 ?
C7 H73 . .9600 ?
C8 C13 . 1.403(2) ?
C8 C9 . 1.404(2) ?
C9 C10 . 1.396(3) ?
C9 H9 . .9300 ?
C10 C11 . 1.386(3) ?
C10 H10 . .9300 ?
C11 C12 . 1.390(3) ?
C11 H11 . .9300 ?
C12 C13 . 1.401(3) ?
C12 H12 . .9300 ?
C13 H13 . .9300 ?
O1 H1 . .80(3) ?

loop_
_geom_hbond_atom_site_label_D
_geom_hbond_atom_site_label_H
_geom_hbond_atom_site_label_A
_geom_hbond_distance_DH
_geom_hbond_distance_HA
_geom_hbond_distance_DA
_geom_hbond_angle_DHA
O1 H1 Br1 .80(3) 2.73(3) 3.5293(16) 176(3)

loop_
_geom_torsion_atom_site_label_1
_geom_torsion_atom_site_label_2
_geom_torsion_atom_site_label_3
_geom_torsion_atom_site_label_4
_geom_torsion_site_symmetry_1
_geom_torsion_site_symmetry_4
_geom_torsion
C1 Sn1 N1 C7 . . -146.91(13)
C8 Sn1 N1 C7 . . -23.05(13)
C8 Sn1 N1 C7 2_556 . 88.60(13)
N1 Sn1 N1 C7 2_556 . -146.91(13)
C1 Sn1 N1 C5 . . -24.79(9)
C8 Sn1 N1 C5 . . 99.06(11)
C8 Sn1 N1 C5 2_556 . -149.28(10)
N1 Sn1 N1 C5 2_556 . -24.79(9)
C1 Sn1 N1 C6 . . 91.21(10)
C8 Sn1 N1 C6 . . -144.93(11)
C8 Sn1 N1 C6 2_556 . -33.28(12)
N1 Sn1 N1 C6 2_556 . 91.22(10)
C8 Sn1 C1 C2 . . -79.31(9)
C8 Sn1 C1 C2 2_556 . 100.69(9)
N1 Sn1 C1 C2 2_556 . -167.37(8)
N1 Sn1 C1 C2 . . 12.63(8)
C8 Sn1 C1 C2 . 2_556 100.69(9)
C8 Sn1 C1 C2 2_556 2_556 -79.31(9)
N1 Sn1 C1 C2 2_556 2_556 12.63(8)
N1 Sn1 C1 C2 . 2_556 -167.37(8)
C2 C1 C2 C3 2_556 . -.15(11)
Sn1 C1 C2 C3 . . 179.85(11)
C2 C1 C2 C5 2_556 . -177.56(16)
Sn1 C1 C2 C5 . . 2.44(16)
C1 C2 C3 C4 . . .3(2)
C5 C2 C3 C4 . . 177.61(13)
C2 C3 C4 C3 . 2_556 -.16(11)
C7 N1 C5 C2 . . 159.57(14)
C6 N1 C5 C2 . . -82.19(16)
Sn1 N1 C5 C2 . . 32.51(15)
C3 C2 C5 N1 . . 156.20(15)
C1 C2 C5 N1 . . -26.51(19)
C1 Sn1 C8 C13 . . 34.63(15)
C8 Sn1 C8 C13 2_556 . -145.37(15)
N1 Sn1 C8 C13 2_556 . 112.08(14)
N1 Sn1 C8 C13 . . -44.96(14)
C1 Sn1 C8 C9 . . -144.23(11)
C8 Sn1 C8 C9 2_556 . 35.77(11)
N1 Sn1 C8 C9 2_556 . -66.78(13)
N1 Sn1 C8 C9 . . 136.18(13)
C13 C8 C9 C10 . . .3(3)
Sn1 C8 C9 C10 . . 179.25(13)
C8 C9 C10 C11 . . .5(3)
C9 C10 C11 C12 . . -.7(3)
C10 C11 C12 C13 . . .1(3)
C11 C12 C13 C8 . . .8(3)
C9 C8 C13 C12 . . -1.0(2)
Sn1 C8 C13 C12 . . -179.83(12)
